data_4307759
loop_
_publ_author_name
'Yuan-Qing Fang'
'Nicholas J. Taylor'
'Fran\,cois Laverdi\`ere'
'Garry S. Hanan'
'Fr\'ed\'erique Loiseau'
'Francesco Nastasi'
'Sebastiano Campagna'
'H\'el\`ene Nierengarten'
'Emmanuelle Leize-Wagner'
'Alain Van Dorsselaer'

_publ_contact_author
;
 Garry S. Hanan
 Department of Chemistry
 Universite de Montreal 
 Montreal, Quebec, Canada
 H3T 1J4
 
;
_publ_contact_author_email garry.hanan@umontreal.ca
_publ_contact_author_fax '+ 514 343 2468 '
_publ_contact_author_phone '+ 514 343 7056'
_publ_section_title
;
Ruthenium(II) Complexes with Improved Photophysical Properties Based on
Planar 4'-(2-Pyrimidinyl)-2,2':6',2''-terpyridine Ligands
;
_journal_name_full 'Inorganic Chemistry'
_journal_page_first 2854
_journal_page_last 2863
_journal_paper_doi 10.1021/ic0622609
_journal_volume 46
_journal_year 2007
_chemical_formula_sum 'C42 H26 F17 N10 O3 P2 Ru'
_chemical_formula_weight 1204.74
_chemical_name_systematic
; 
 ? 
;
_space_group_IT_number 14
_symmetry_cell_setting monoclinic
_symmetry_space_group_name_Hall '-P 2ybc'
_symmetry_space_group_name_H-M 'P 1 21/c 1'
_atom_sites_solution_hydrogens geom
_atom_sites_solution_primary direct
_atom_sites_solution_secondary difmap
_audit_creation_method SHELXL-97
_cell_angle_alpha 90.00
_cell_angle_beta 109.739(2)
_cell_angle_gamma 90.00
_cell_formula_units_Z 4
_cell_length_a 13.267(2)
_cell_length_b 25.158(4)
_cell_length_c 14.348(2)
_cell_measurement_reflns_used 4397
_cell_measurement_temperature 447(2)
_cell_measurement_theta_max 27.49
_cell_measurement_theta_min 2.56
_cell_volume 4507.6(12)
_computing_cell_refinement Saint
_computing_data_collection Smart
_computing_data_reduction Saint
_computing_molecular_graphics -
_computing_publication_material -
_computing_structure_refinement SHELXTL
_computing_structure_solution SHELXTL
_diffrn_ambient_temperature 173(1)
_diffrn_detector_area_resol_mean -
_diffrn_measured_fraction_theta_full 0.998
_diffrn_measured_fraction_theta_max 0.998
_diffrn_measurement_device_type -
_diffrn_measurement_method -
_diffrn_radiation_monochromator graphite
_diffrn_radiation_source 'fine-focus sealed tube'
_diffrn_radiation_type MoK\a
_diffrn_radiation_wavelength 0.71073
_diffrn_reflns_av_R_equivalents 0.0392
_diffrn_reflns_av_sigmaI/netI 0.0457
_diffrn_reflns_limit_h_max 15
_diffrn_reflns_limit_h_min -15
_diffrn_reflns_limit_k_max 29
_diffrn_reflns_limit_k_min -27
_diffrn_reflns_limit_l_max 9
_diffrn_reflns_limit_l_min -17
_diffrn_reflns_number 22973
_diffrn_reflns_theta_full 25.00
_diffrn_reflns_theta_max 25.00
_diffrn_reflns_theta_min 1.62
_diffrn_standards_decay_% -
_diffrn_standards_interval_count -
_diffrn_standards_interval_time -
_diffrn_standards_number -
_exptl_absorpt_coefficient_mu 0.544
_exptl_absorpt_correction_T_max 1.0000
_exptl_absorpt_correction_T_min -0.0538
_exptl_absorpt_correction_type empirical
_exptl_absorpt_process_details sad.abs
_exptl_crystal_colour red
_exptl_crystal_density_diffrn 1.775
_exptl_crystal_density_meas ?
_exptl_crystal_density_method 'not measured'
_exptl_crystal_description plate-needle
_exptl_crystal_F_000 2396
_exptl_crystal_size_max '0.3 mm'
_exptl_crystal_size_mid '0.1 mm'
_exptl_crystal_size_min '0.03 mm'
_refine_diff_density_max 1.435
_refine_diff_density_min -0.657
_refine_diff_density_rms 0.087
_refine_ls_extinction_method none
_refine_ls_goodness_of_fit_ref 1.007
_refine_ls_hydrogen_treatment mixed
_refine_ls_matrix_type full
_refine_ls_number_parameters 647
_refine_ls_number_reflns 7922
_refine_ls_number_restraints 0
_refine_ls_restrained_S_all 1.007
_refine_ls_R_factor_all 0.0652
_refine_ls_R_factor_gt 0.0506
_refine_ls_shift/su_max 0.001
_refine_ls_shift/su_mean 0.000
_refine_ls_structure_factor_coef Fsqd
_refine_ls_weighting_details 'calc w=1/[\s^2^(Fo^2^)+(0.0652P)^2^+6.0094P] where P=(Fo^2^+2Fc^2^)/3'
_refine_ls_weighting_scheme calc
_refine_ls_wR_factor_gt 0.1235
_refine_ls_wR_factor_ref 0.1304
_reflns_number_gt 6235
_reflns_number_total 7922
_reflns_threshold_expression >2sigma(I)
_cod_data_source_file ic0622609si20061128_060023.cif
_cod_data_source_block gsh3a
_cod_depositor_comments
;
The following automatic conversions were performed:

'_exptl_crystal_density_meas' value '-' was changed to '?' - the
value is perceived as not measured.

Automatic conversion script
Id: cif_fix_values 3008 2015-01-20 13:52:24Z robertas 
;
_cod_database_code 4307759

loop_
_symmetry_equiv_pos_as_xyz
'x, y, z'
'-x, y+1/2, -z+1/2'
'-x, -y, -z'
'x, -y-1/2, z-1/2'

loop_
_atom_site_label
_atom_site_type_symbol
_atom_site_fract_x
_atom_site_fract_y
_atom_site_fract_z
_atom_site_U_iso_or_equiv
_atom_site_adp_type
_atom_site_occupancy
_atom_site_symmetry_multiplicity
_atom_site_calc_flag
_atom_site_refinement_flags
_atom_site_disorder_assembly
_atom_site_disorder_group
Ru1 Ru 0.75793(2) 0.906884(11) 0.25216(2) 0.02218(11) Uani 1 1 d . . .
F1 F 0.56171(18) 1.32371(9) 0.1932(2) 0.0442(6) Uani 1 1 d . . .
F2 F 0.5679(2) 1.43098(10) 0.1917(2) 0.0542(7) Uani 1 1 d . . .
F3 F 0.7584(2) 1.48242(9) 0.2476(2) 0.0546(8) Uani 1 1 d . . .
F4 F 0.94321(19) 1.42654(10) 0.3087(2) 0.0515(7) Uani 1 1 d . . .
F5 F 0.93913(18) 1.31919(9) 0.3119(2) 0.0440(6) Uani 1 1 d . . .
O1 O 0.0240(2) 0.64773(12) 0.3819(2) 0.0455(8) Uani 1 1 d . . .
O2 O 0.1569(2) 0.62201(11) 0.5084(2) 0.0396(7) Uani 1 1 d . . .
O3 O 0.1202(2) 0.70575(11) 0.4854(2) 0.0426(7) Uani 1 1 d . . .
O4 O 0.5038(2) 0.17079(12) 0.3793(2) 0.0498(8) Uani 1 1 d . . .
O5 O 0.6052(2) 0.11467(10) 0.4833(2) 0.0406(7) Uani 1 1 d . . .
O6 O 0.6329(2) 0.19888(11) 0.5062(2) 0.0458(8) Uani 1 1 d . . .
N1 N 0.8041(2) 0.92257(12) 0.1312(2) 0.0250(7) Uani 1 1 d . . .
N2 N 0.7464(2) 0.98482(11) 0.2465(2) 0.0217(6) Uani 1 1 d . . .
N3 N 0.7049(2) 0.92137(11) 0.3691(2) 0.0245(7) Uani 1 1 d . . .
N4 N 0.7646(3) 1.17782(12) 0.1741(2) 0.0316(8) Uani 1 1 d . . .
N5 N 0.7245(3) 1.17653(12) 0.3238(2) 0.0318(8) Uani 1 1 d . . .
N6 N 0.6066(2) 0.88265(11) 0.1664(2) 0.0244(7) Uani 1 1 d . . .
N7 N 0.7741(2) 0.82860(11) 0.2614(2) 0.0244(7) Uani 1 1 d . . .
N8 N 0.9161(2) 0.90012(11) 0.3417(2) 0.0261(7) Uani 1 1 d . . .
N9 N 0.1002(2) 0.65831(13) 0.4586(3) 0.0313(8) Uani 1 1 d . . .
N10 N 0.5805(2) 0.16152(12) 0.4565(3) 0.0307(8) Uani 1 1 d . . .
N12 N 0.7124(4) 0.7527(2) 0.9834(4) 0.0730(14) Uani 1 1 d . . .
N13 N 0.5602(6) 0.9548(3) 0.9187(5) 0.112(2) Uani 1 1 d . . .
N14 N 0.9480(6) 0.9244(3) 0.5968(5) 0.120(3) Uani 1 1 d . . .
C1 C 0.8303(3) 0.88746(16) 0.0723(3) 0.0326(9) Uani 1 1 d . . .
H1 H 0.8246 0.8514 0.0835 0.039 Uiso 1 1 calc R . .
C2 C 0.8653(3) 0.90293(17) -0.0041(3) 0.0390(10) Uani 1 1 d . . .
H2 H 0.8828 0.8777 -0.0435 0.047 Uiso 1 1 calc R . .
C3 C 0.8739(3) 0.95634(17) -0.0210(3) 0.0376(10) Uani 1 1 d . . .
H3 H 0.8977 0.9674 -0.0718 0.045 Uiso 1 1 calc R . .
C4 C 0.8469(3) 0.99350(16) 0.0378(3) 0.0318(9) Uani 1 1 d . . .
H4 H 0.8528 1.0297 0.0272 0.038 Uiso 1 1 calc R . .
C5 C 0.8110(3) 0.97607(14) 0.1129(3) 0.0256(8) Uani 1 1 d . . .
C6 C 0.7782(3) 1.01176(14) 0.1789(3) 0.0244(8) Uani 1 1 d . . .
C7 C 0.7779(3) 1.06635(14) 0.1780(3) 0.0258(8) Uani 1 1 d . . .
H7 H 0.8009 1.0848 0.1327 0.031 Uiso 1 1 calc R . .
C8 C 0.7426(3) 1.09385(14) 0.2458(3) 0.0244(8) Uani 1 1 d . . .
C9 C 0.7089(3) 1.06557(14) 0.3138(3) 0.0244(8) Uani 1 1 d . . .
H9 H 0.6841 1.0834 0.3586 0.029 Uiso 1 1 calc R . .
C10 C 0.7131(3) 1.01064(14) 0.3134(3) 0.0230(8) Uani 1 1 d . . .
C11 C 0.6866(3) 0.97414(13) 0.3823(3) 0.0241(8) Uani 1 1 d . . .
C12 C 0.6466(3) 0.99056(15) 0.4550(3) 0.0305(9) Uani 1 1 d . . .
H12 H 0.6344 1.0264 0.4627 0.037 Uiso 1 1 calc R . .
C13 C 0.6251(3) 0.95300(16) 0.5160(3) 0.0360(10) Uani 1 1 d . . .
H13 H 0.5984 0.9634 0.5653 0.043 Uiso 1 1 calc R . .
C14 C 0.6433(3) 0.89980(16) 0.5032(3) 0.0368(10) Uani 1 1 d . . .
H14 H 0.6288 0.8741 0.5435 0.044 Uiso 1 1 calc R . .
C15 C 0.6834(3) 0.88556(15) 0.4297(3) 0.0299(9) Uani 1 1 d . . .
H15 H 0.6962 0.8498 0.4217 0.036 Uiso 1 1 calc R . .
C16 C 0.7437(3) 1.15299(15) 0.2479(3) 0.0256(8) Uani 1 1 d . . .
C17 C 0.7271(3) 1.22960(15) 0.3253(3) 0.0316(9) Uani 1 1 d . . .
H17 H 0.7145 1.2473 0.3772 0.038 Uiso 1 1 calc R . .
C18 C 0.7479(3) 1.25939(14) 0.2524(3) 0.0252(8) Uani 1 1 d . . .
C19 C 0.7668(3) 1.23061(14) 0.1774(3) 0.0312(9) Uani 1 1 d . . .
H19 H 0.7818 1.2491 0.1274 0.037 Uiso 1 1 calc R . .
C20 C 0.7501(3) 1.31799(15) 0.2532(3) 0.0267(8) Uani 1 1 d . . .
C21 C 0.6580(3) 1.34819(15) 0.2232(3) 0.0311(9) Uani 1 1 d . . .
C22 C 0.6590(3) 1.40263(15) 0.2212(3) 0.0354(10) Uani 1 1 d . . .
C23 C 0.7557(3) 1.42883(16) 0.2500(3) 0.0360(10) Uani 1 1 d . . .
C24 C 0.8494(3) 1.40057(16) 0.2805(3) 0.0339(9) Uani 1 1 d . . .
C25 C 0.8461(3) 1.34620(15) 0.2817(3) 0.0307(9) Uani 1 1 d . . .
C26 C 0.5217(3) 0.91386(15) 0.1198(3) 0.0315(9) Uani 1 1 d . . .
H26 H 0.5308 0.9506 0.1217 0.038 Uiso 1 1 calc R . .
C27 C 0.4219(3) 0.89310(17) 0.0694(3) 0.0363(10) Uani 1 1 d . . .
H27 H 0.3644 0.9155 0.0393 0.044 Uiso 1 1 calc R . .
C28 C 0.4083(3) 0.83874(17) 0.0642(3) 0.0362(10) Uani 1 1 d . . .
H28 H 0.3415 0.8242 0.0303 0.043 Uiso 1 1 calc R . .
C29 C 0.4941(3) 0.80613(16) 0.1094(3) 0.0317(9) Uani 1 1 d . . .
H29 H 0.4861 0.7694 0.1057 0.038 Uiso 1 1 calc R . .
C30 C 0.5926(3) 0.82860(14) 0.1605(3) 0.0275(8) Uani 1 1 d . . .
C31 C 0.6893(3) 0.79770(15) 0.2136(3) 0.0280(8) Uani 1 1 d . . .
C32 C 0.7007(3) 0.74274(15) 0.2179(3) 0.0343(9) Uani 1 1 d . . .
H32 H 0.6435 0.7209 0.1840 0.041 Uiso 1 1 calc R . .
C33 C 0.7981(3) 0.72117(15) 0.2734(3) 0.0381(10) Uani 1 1 d . . .
H33 H 0.8062 0.6844 0.2774 0.046 Uiso 1 1 calc R . .
C34 C 0.8843(3) 0.75355(16) 0.3233(3) 0.0360(10) Uani 1 1 d . . .
H34 H 0.9499 0.7390 0.3608 0.043 Uiso 1 1 calc R . .
C35 C 0.8698(3) 0.80781(15) 0.3158(3) 0.0287(9) Uani 1 1 d . . .
C36 C 0.9517(3) 0.84916(14) 0.3607(3) 0.0271(8) Uani 1 1 d . . .
C37 C 1.0568(3) 0.83790(17) 0.4161(3) 0.0359(10) Uani 1 1 d . . .
H37 H 1.0790 0.8028 0.4297 0.043 Uiso 1 1 calc R . .
C38 C 1.1284(3) 0.87870(18) 0.4512(3) 0.0411(11) Uani 1 1 d . . .
H38 H 1.1998 0.8715 0.4869 0.049 Uiso 1 1 calc R . .
C39 C 1.0929(3) 0.93045(18) 0.4325(3) 0.0422(11) Uani 1 1 d . . .
H39 H 1.1398 0.9587 0.4559 0.051 Uiso 1 1 calc R . .
C40 C 0.9870(3) 0.93951(16) 0.3786(3) 0.0333(9) Uani 1 1 d . . .
H40 H 0.9632 0.9745 0.3672 0.040 Uiso 1 1 calc R . .
C41 C 0.6324(4) 0.7709(2) 0.9382(4) 0.0517(12) Uani 1 1 d . . .
C42 C 0.5307(4) 0.7940(2) 0.8807(4) 0.0685(16) Uani 1 1 d . . .
H42A H 0.5288 0.8305 0.8992 0.082 Uiso 1 1 calc R . .
H42B H 0.4738 0.7749 0.8930 0.082 Uiso 1 1 calc R . .
H42C H 0.5218 0.7919 0.8115 0.082 Uiso 1 1 calc R . .
C43 C 0.5799(5) 0.9408(2) 0.8535(5) 0.0671(16) Uani 1 1 d . . .
C44 C 0.6085(7) 0.9220(4) 0.7729(5) 0.135(4) Uani 1 1 d . . .
H44A H 0.6734 0.9018 0.7974 0.162 Uiso 1 1 calc R . .
H44B H 0.6192 0.9517 0.7352 0.162 Uiso 1 1 calc R . .
H44C H 0.5522 0.8999 0.7314 0.162 Uiso 1 1 calc R . .
C45 C 0.9551(6) 0.8812(4) 0.6121(5) 0.090(2) Uani 1 1 d . . .
C46 C 0.9678(5) 0.8250(3) 0.6315(5) 0.096(2) Uani 1 1 d . . .
H46A H 0.9851 0.8187 0.7011 0.115 Uiso 1 1 calc R . .
H46B H 1.0244 0.8117 0.6104 0.115 Uiso 1 1 calc R . .
H46C H 0.9022 0.8070 0.5958 0.115 Uiso 1 1 calc R . .
O10 O 0.8752(14) 0.5835(7) 0.2670(13) 0.084(5) Uiso 0.25 1 d P . .

loop_
_atom_site_aniso_label
_atom_site_aniso_U_11
_atom_site_aniso_U_22
_atom_site_aniso_U_33
_atom_site_aniso_U_23
_atom_site_aniso_U_13
_atom_site_aniso_U_12
Ru1 0.02279(17) 0.01591(17) 0.02606(18) -0.00007(13) 0.00592(12) -0.00028(11)
F1 0.0362(12) 0.0323(13) 0.0613(18) 0.0002(12) 0.0130(12) -0.0029(10)
F2 0.0474(15) 0.0326(14) 0.074(2) 0.0030(13) 0.0100(14) 0.0156(11)
F3 0.0697(18) 0.0156(12) 0.070(2) 0.0022(12) 0.0126(15) -0.0009(11)
F4 0.0443(14) 0.0353(14) 0.0663(19) 0.0028(13) 0.0076(13) -0.0151(11)
F5 0.0344(12) 0.0334(13) 0.0595(17) 0.0059(12) 0.0097(12) 0.0027(10)
O1 0.0396(16) 0.0483(19) 0.0419(19) -0.0033(15) 0.0049(15) -0.0004(13)
O2 0.0527(17) 0.0326(16) 0.0355(18) 0.0050(13) 0.0176(14) 0.0077(13)
O3 0.0590(19) 0.0203(15) 0.051(2) -0.0046(13) 0.0217(16) 0.0030(13)
O4 0.0388(17) 0.0420(18) 0.054(2) 0.0036(16) -0.0034(15) 0.0030(13)
O5 0.0506(17) 0.0174(14) 0.060(2) 0.0088(13) 0.0262(16) 0.0076(12)
O6 0.0605(19) 0.0296(16) 0.0427(19) -0.0055(14) 0.0115(15) -0.0064(14)
N1 0.0252(15) 0.0234(16) 0.0250(18) -0.0041(13) 0.0067(13) 0.0017(12)
N2 0.0219(14) 0.0158(14) 0.0261(16) -0.0007(13) 0.0064(13) -0.0017(11)
N3 0.0248(15) 0.0191(15) 0.0278(18) 0.0007(13) 0.0065(13) -0.0041(11)
N4 0.0459(19) 0.0218(17) 0.031(2) 0.0013(14) 0.0180(16) 0.0006(13)
N5 0.047(2) 0.0228(17) 0.029(2) 0.0005(14) 0.0181(16) 0.0008(14)
N6 0.0257(15) 0.0149(15) 0.0303(18) -0.0001(13) 0.0064(13) -0.0015(11)
N7 0.0287(16) 0.0170(15) 0.0277(18) 0.0004(13) 0.0096(14) 0.0013(12)
N8 0.0259(15) 0.0222(16) 0.0278(18) -0.0001(14) 0.0059(13) -0.0016(12)
N9 0.0347(18) 0.031(2) 0.033(2) 0.0057(15) 0.0181(16) 0.0069(14)
N10 0.0333(18) 0.0226(18) 0.039(2) 0.0013(15) 0.0155(16) 0.0029(13)
N12 0.081(3) 0.074(3) 0.065(3) -0.006(3) 0.026(3) 0.011(3)
N13 0.150(6) 0.094(5) 0.109(6) 0.009(4) 0.065(5) 0.034(4)
N14 0.137(6) 0.138(7) 0.085(5) 0.002(5) 0.039(4) -0.050(5)
C1 0.034(2) 0.027(2) 0.036(2) -0.0034(18) 0.0103(18) 0.0019(16)
C2 0.043(2) 0.038(3) 0.039(3) -0.009(2) 0.018(2) 0.0040(18)
C3 0.048(2) 0.037(2) 0.034(3) -0.0014(19) 0.022(2) -0.0001(18)
C4 0.039(2) 0.026(2) 0.032(2) 0.0028(17) 0.0146(18) 0.0021(16)
C5 0.0228(17) 0.024(2) 0.028(2) -0.0013(16) 0.0064(16) -0.0005(14)
C6 0.0236(18) 0.0226(19) 0.026(2) 0.0006(16) 0.0068(16) -0.0007(14)
C7 0.0304(19) 0.024(2) 0.025(2) 0.0017(16) 0.0110(16) -0.0011(14)
C8 0.0270(18) 0.0218(19) 0.0225(19) 0.0019(17) 0.0056(15) 0.0009(15)
C9 0.0262(18) 0.0217(19) 0.025(2) -0.0001(16) 0.0088(16) -0.0011(14)
C10 0.0212(17) 0.0220(19) 0.024(2) -0.0005(16) 0.0058(15) -0.0004(13)
C11 0.0239(17) 0.0198(19) 0.028(2) 0.0008(15) 0.0075(15) -0.0013(13)
C12 0.0297(19) 0.028(2) 0.034(2) 0.0031(18) 0.0113(17) -0.0017(15)
C13 0.041(2) 0.035(2) 0.038(3) 0.0006(19) 0.021(2) -0.0004(17)
C14 0.038(2) 0.032(2) 0.044(3) 0.012(2) 0.019(2) -0.0030(17)
C15 0.032(2) 0.0215(19) 0.035(2) 0.0022(17) 0.0095(18) -0.0030(15)
C16 0.0253(18) 0.0224(19) 0.027(2) 0.0015(17) 0.0063(16) 0.0008(14)
C17 0.050(2) 0.022(2) 0.028(2) -0.0017(17) 0.0187(19) 0.0003(16)
C18 0.0299(19) 0.0161(17) 0.029(2) 0.0001(16) 0.0093(16) -0.0016(14)
C19 0.047(2) 0.018(2) 0.033(2) 0.0034(17) 0.0183(19) 0.0008(16)
C20 0.037(2) 0.0227(19) 0.0232(19) 0.0012(16) 0.0136(17) -0.0002(15)
C21 0.034(2) 0.025(2) 0.032(2) -0.0002(17) 0.0093(18) -0.0016(15)
C22 0.043(2) 0.026(2) 0.035(2) 0.0045(18) 0.0100(19) 0.0105(17)
C23 0.053(3) 0.018(2) 0.036(2) -0.0001(18) 0.014(2) -0.0010(17)
C24 0.041(2) 0.028(2) 0.030(2) -0.0003(18) 0.0093(18) -0.0077(17)
C25 0.034(2) 0.028(2) 0.029(2) 0.0035(17) 0.0097(17) 0.0036(16)
C26 0.037(2) 0.021(2) 0.034(2) 0.0031(17) 0.0091(18) 0.0044(15)
C27 0.029(2) 0.041(2) 0.034(2) 0.0033(19) 0.0039(18) 0.0046(17)
C28 0.029(2) 0.043(3) 0.031(2) -0.0021(19) 0.0032(18) -0.0072(17)
C29 0.031(2) 0.027(2) 0.033(2) -0.0060(17) 0.0059(17) -0.0080(16)
C30 0.033(2) 0.0219(19) 0.029(2) -0.0028(16) 0.0125(17) -0.0018(15)
C31 0.0298(19) 0.026(2) 0.029(2) -0.0010(17) 0.0117(17) -0.0010(15)
C32 0.045(2) 0.0170(19) 0.042(3) -0.0046(17) 0.017(2) -0.0039(16)
C33 0.053(2) 0.0164(19) 0.048(3) 0.0038(18) 0.021(2) 0.0093(17)
C34 0.038(2) 0.032(2) 0.038(3) 0.0024(19) 0.0126(19) 0.0068(17)
C35 0.0292(19) 0.026(2) 0.032(2) 0.0038(17) 0.0114(17) 0.0060(15)
C36 0.0291(19) 0.024(2) 0.029(2) 0.0012(16) 0.0105(17) 0.0026(15)
C37 0.036(2) 0.037(2) 0.033(2) 0.0007(19) 0.0089(18) 0.0077(17)
C38 0.028(2) 0.053(3) 0.037(3) -0.004(2) 0.0039(18) 0.0008(18)
C39 0.030(2) 0.049(3) 0.041(3) -0.004(2) 0.0035(19) -0.0099(19)
C40 0.038(2) 0.025(2) 0.035(2) -0.0015(18) 0.0107(18) -0.0044(16)
C41 0.068(3) 0.041(3) 0.051(3) -0.009(2) 0.027(3) -0.009(2)
C42 0.071(4) 0.075(4) 0.061(4) -0.008(3) 0.025(3) 0.000(3)
C43 0.085(4) 0.057(4) 0.058(4) 0.007(3) 0.021(3) -0.009(3)
C44 0.177(8) 0.173(9) 0.075(5) -0.056(6) 0.068(6) -0.119(7)
C45 0.079(4) 0.125(7) 0.060(4) 0.017(5) 0.019(3) -0.045(5)
C46 0.063(4) 0.151(7) 0.072(5) 0.032(5) 0.018(3) -0.019(4)

loop_
_atom_type_symbol
_atom_type_description
_atom_type_scat_dispersion_real
_atom_type_scat_dispersion_imag
_atom_type_scat_source
C C 0.0033 0.0016 'International Tables Vol C Tables 4.2.6.8 and 6.1.1.4'
H H 0.0000 0.0000 'International Tables Vol C Tables 4.2.6.8 and 6.1.1.4'
N N 0.0061 0.0033 'International Tables Vol C Tables 4.2.6.8 and 6.1.1.4'
O O 0.0106 0.0060 'International Tables Vol C Tables 4.2.6.8 and 6.1.1.4'
F F 0.0171 0.0103 'International Tables Vol C Tables 4.2.6.8 and 6.1.1.4'
P P 0.1023 0.0942 'International Tables Vol C Tables 4.2.6.8 and 6.1.1.4'
Ru Ru -1.2594 0.8363 'International Tables Vol C Tables 4.2.6.8 and 6.1.1.4'

loop_
_geom_angle_atom_site_label_1
_geom_angle_atom_site_label_2
_geom_angle_atom_site_label_3
_geom_angle
_geom_angle_site_symmetry_1
_geom_angle_site_symmetry_3
_geom_angle_publ_flag
N2 Ru1 N7 178.14(12) . . ?
N2 Ru1 N3 79.29(12) . . ?
N7 Ru1 N3 100.41(12) . . ?
N2 Ru1 N6 102.93(11) . . ?
N7 Ru1 N6 78.90(11) . . ?
N3 Ru1 N6 90.41(12) . . ?
N2 Ru1 N1 79.36(12) . . ?
N7 Ru1 N1 100.96(12) . . ?
N3 Ru1 N1 158.63(12) . . ?
N6 Ru1 N1 93.44(12) . . ?
N2 Ru1 N8 99.01(11) . . ?
N7 Ru1 N8 79.17(12) . . ?
N3 Ru1 N8 93.61(12) . . ?
N6 Ru1 N8 158.07(12) . . ?
N1 Ru1 N8 90.63(12) . . ?
C1 N1 C5 118.2(3) . . ?
C1 N1 Ru1 127.9(3) . . ?
C5 N1 Ru1 113.8(2) . . ?
C10 N2 C6 121.4(3) . . ?
C10 N2 Ru1 119.3(2) . . ?
C6 N2 Ru1 119.2(2) . . ?
C15 N3 C11 118.1(3) . . ?
C15 N3 Ru1 127.8(3) . . ?
C11 N3 Ru1 114.1(2) . . ?
C19 N4 C16 116.5(3) . . ?
C17 N5 C16 116.4(3) . . ?
C26 N6 C30 118.2(3) . . ?
C26 N6 Ru1 127.2(2) . . ?
C30 N6 Ru1 114.5(2) . . ?
C31 N7 C35 122.0(3) . . ?
C31 N7 Ru1 119.1(2) . . ?
C35 N7 Ru1 118.9(2) . . ?
C40 N8 C36 117.8(3) . . ?
C40 N8 Ru1 127.8(3) . . ?
C36 N8 Ru1 114.4(2) . . ?
O2 N9 O1 120.2(3) . . ?
O2 N9 O3 119.9(3) . . ?
O1 N9 O3 119.9(3) . . ?
O6 N10 O4 119.9(3) . . ?
O6 N10 O5 120.0(3) . . ?
O4 N10 O5 120.0(3) . . ?
N1 C1 C2 122.7(4) . . ?
C3 C2 C1 118.9(4) . . ?
C2 C3 C4 119.8(4) . . ?
C3 C4 C5 119.1(4) . . ?
N1 C5 C4 121.2(3) . . ?
N1 C5 C6 114.8(3) . . ?
C4 C5 C6 124.0(3) . . ?
N2 C6 C7 120.2(3) . . ?
N2 C6 C5 112.6(3) . . ?
C7 C6 C5 127.2(3) . . ?
C6 C7 C8 119.3(3) . . ?
C7 C8 C9 119.7(3) . . ?
C7 C8 C16 120.4(3) . . ?
C9 C8 C16 119.8(3) . . ?
C10 C9 C8 118.9(3) . . ?
N2 C10 C9 120.4(3) . . ?
N2 C10 C11 112.7(3) . . ?
C9 C10 C11 126.9(3) . . ?
N3 C11 C12 121.5(3) . . ?
N3 C11 C10 114.6(3) . . ?
C12 C11 C10 123.9(3) . . ?
C13 C12 C11 119.2(4) . . ?
C12 C13 C14 119.7(4) . . ?
C15 C14 C13 118.8(4) . . ?
N3 C15 C14 122.7(4) . . ?
N5 C16 N4 125.9(3) . . ?
N5 C16 C8 117.2(3) . . ?
N4 C16 C8 117.0(3) . . ?
N5 C17 C18 122.6(4) . . ?
C17 C18 C19 115.9(3) . . ?
C17 C18 C20 122.9(4) . . ?
C19 C18 C20 121.3(3) . . ?
N4 C19 C18 122.8(4) . . ?
C21 C20 C25 115.9(4) . . ?
C21 C20 C18 122.4(3) . . ?
C25 C20 C18 121.7(3) . . ?
F1 C21 C22 117.6(3) . . ?
F1 C21 C20 119.4(3) . . ?
C22 C21 C20 122.9(4) . . ?
F2 C22 C21 121.6(4) . . ?
F2 C22 C23 119.3(4) . . ?
C21 C22 C23 119.1(4) . . ?
F3 C23 C24 119.9(4) . . ?
F3 C23 C22 120.0(4) . . ?
C24 C23 C22 120.1(4) . . ?
F4 C24 C25 120.9(4) . . ?
F4 C24 C23 119.6(4) . . ?
C25 C24 C23 119.6(4) . . ?
F5 C25 C24 118.6(3) . . ?
F5 C25 C20 119.1(3) . . ?
C24 C25 C20 122.3(4) . . ?
N6 C26 C27 122.1(3) . . ?
C28 C27 C26 119.3(4) . . ?
C29 C28 C27 119.6(4) . . ?
C28 C29 C30 119.3(4) . . ?
N6 C30 C29 121.4(3) . . ?
N6 C30 C31 114.5(3) . . ?
C29 C30 C31 124.0(3) . . ?
N7 C31 C32 119.4(3) . . ?
N7 C31 C30 113.0(3) . . ?
C32 C31 C30 127.6(3) . . ?
C33 C32 C31 118.9(4) . . ?
C32 C33 C34 121.0(4) . . ?
C35 C34 C33 118.2(4) . . ?
N7 C35 C34 120.5(4) . . ?
N7 C35 C36 112.7(3) . . ?
C34 C35 C36 126.7(3) . . ?
N8 C36 C37 121.5(3) . . ?
N8 C36 C35 114.8(3) . . ?
C37 C36 C35 123.7(3) . . ?
C38 C37 C36 119.8(4) . . ?
C37 C38 C39 119.1(4) . . ?
C40 C39 C38 118.8(4) . . ?
N8 C40 C39 123.0(4) . . ?
N12 C41 C42 179.9(8) . . ?
N13 C43 C44 177.8(9) . . ?
N14 C45 C46 178.0(9) . . ?

loop_
_geom_bond_atom_site_label_1
_geom_bond_atom_site_label_2
_geom_bond_distance
_geom_bond_site_symmetry_2
_geom_bond_publ_flag
Ru1 N2 1.966(3) . ?
Ru1 N7 1.981(3) . ?
Ru1 N3 2.059(3) . ?
Ru1 N6 2.061(3) . ?
Ru1 N1 2.064(3) . ?
Ru1 N8 2.065(3) . ?
F1 C21 1.351(4) . ?
F2 C22 1.343(4) . ?
F3 C23 1.350(5) . ?
F4 C24 1.341(4) . ?
F5 C25 1.346(4) . ?
O1 N9 1.246(4) . ?
O2 N9 1.244(4) . ?
O3 N9 1.254(4) . ?
O4 N10 1.248(4) . ?
O5 N10 1.249(4) . ?
O6 N10 1.241(4) . ?
N1 C1 1.346(5) . ?
N1 C5 1.380(5) . ?
N2 C10 1.352(4) . ?
N2 C6 1.362(5) . ?
N3 C15 1.348(5) . ?
N3 C11 1.374(5) . ?
N4 C19 1.329(5) . ?
N4 C16 1.337(5) . ?
N5 C17 1.336(5) . ?
N5 C16 1.337(5) . ?
N6 C26 1.351(5) . ?
N6 C30 1.371(5) . ?
N7 C31 1.349(5) . ?
N7 C35 1.351(5) . ?
N8 C40 1.345(5) . ?
N8 C36 1.362(5) . ?
N12 C41 1.136(6) . ?
N13 C43 1.110(8) . ?
N14 C45 1.108(10) . ?
C1 C2 1.384(6) . ?
C2 C3 1.377(6) . ?
C3 C4 1.385(5) . ?
C4 C5 1.387(5) . ?
C5 C6 1.473(5) . ?
C6 C7 1.373(5) . ?
C7 C8 1.398(5) . ?
C8 C9 1.398(5) . ?
C8 C16 1.488(5) . ?
C9 C10 1.383(5) . ?
C10 C11 1.475(5) . ?
C11 C12 1.384(5) . ?
C12 C13 1.382(5) . ?
C13 C14 1.383(6) . ?
C14 C15 1.379(6) . ?
C17 C18 1.388(5) . ?
C18 C19 1.388(5) . ?
C18 C20 1.475(5) . ?
C20 C21 1.378(5) . ?
C20 C25 1.394(5) . ?
C21 C22 1.370(5) . ?
C22 C23 1.376(6) . ?
C23 C24 1.369(6) . ?
C24 C25 1.369(5) . ?
C26 C27 1.378(5) . ?
C27 C28 1.378(6) . ?
C28 C29 1.375(5) . ?
C29 C30 1.385(5) . ?
C30 C31 1.473(5) . ?
C31 C32 1.390(5) . ?
C32 C33 1.379(6) . ?
C33 C34 1.390(6) . ?
C34 C35 1.377(5) . ?
C35 C36 1.485(5) . ?
C36 C37 1.381(5) . ?
C37 C38 1.373(6) . ?
C38 C39 1.379(6) . ?
C39 C40 1.375(5) . ?
C41 C42 1.445(7) . ?
C43 C44 1.415(9) . ?
C45 C46 1.439(11) . ?
